data_2237517
loop_
_publ_author_name
'Somasundaram, M.'
'Athavan, S.'
'Balasubramanian, K. K.'
'Saiganesh, R.'
'Kabilan, S.'

_publ_section_title
;
 3-[(4-Oxo-4<i>H</i>-thiochromen-3-yl)methyl]-4<i>H</i>-thiochromen-4-one
;
_journal_coeditor_code LH5551
_journal_issue 3
_journal_name_full 'Acta Crystallographica Section E'
_journal_page_first o358
_journal_paper_doi 10.1107/S1600536813001906
_journal_volume 69
_journal_year 2013
_chemical_formula_iupac 'C19 H12 O2 S2'
_chemical_formula_moiety 'C19 H12 O2 S2'
_chemical_formula_sum 'C19 H12 O2 S2'
_chemical_formula_weight 336.41
_chemical_melting_point_gt 489
_chemical_melting_point_lt 493
_chemical_name_common bisthiochromanone
_chemical_name_systematic
;
3-[(4-Oxo-4<i>H</i>-thiochromen-3-yl)methyl]-4<i>H</i>-thiochromen-4-one
;
_space_group_IT_number 15
_symmetry_cell_setting monoclinic
_symmetry_space_group_name_Hall '-C 2yc'
_symmetry_space_group_name_H-M 'C 1 2/c 1'
_atom_sites_solution_hydrogens geom
_atom_sites_solution_primary direct
_atom_sites_solution_secondary difmap
_audit_creation_method SHELXL-97
_cell_angle_alpha 90.00
_cell_angle_beta 108.918(2)
_cell_angle_gamma 90.00
_cell_formula_units_Z 4
_cell_length_a 11.9480(5)
_cell_length_b 11.8649(5)
_cell_length_c 11.1416(5)
_cell_measurement_reflns_used 2970
_cell_measurement_temperature 298(2)
_cell_measurement_theta_max 28.17
_cell_measurement_theta_min 2.49
_cell_volume 1494.14(11)
_computing_cell_refinement 'SAINT (Bruker, 2007)'
_computing_data_collection 'SMART (Bruker, 2007)'
_computing_data_reduction 'SAINT (Bruker, 2007)'
_computing_molecular_graphics 'PLATON (Spek, 2009) and <i>Jmol</i> (Hanson, 2010)'
_computing_publication_material 'SHELXTL (Sheldrick, 2008)'
_computing_structure_refinement 'SHELXL97 (Sheldrick, 2008)'
_computing_structure_solution 'SHELXS97 (Sheldrick, 2008)'
_diffrn_ambient_temperature 298(2)
_diffrn_measured_fraction_theta_full 0.941
_diffrn_measured_fraction_theta_max 0.876
_diffrn_measurement_device_type 'Bruker SMART CCD'
_diffrn_measurement_method '\f and \w scans'
_diffrn_radiation_monochromator graphite
_diffrn_radiation_type MoK\a
_diffrn_radiation_wavelength 0.71073
_diffrn_reflns_av_R_equivalents 0.0186
_diffrn_reflns_av_sigmaI/netI 0.0183
_diffrn_reflns_limit_h_max 13
_diffrn_reflns_limit_h_min -13
_diffrn_reflns_limit_k_max 15
_diffrn_reflns_limit_k_min -15
_diffrn_reflns_limit_l_max 14
_diffrn_reflns_limit_l_min -8
_diffrn_reflns_number 5040
_diffrn_reflns_theta_full 25.00
_diffrn_reflns_theta_max 28.28
_diffrn_reflns_theta_min 2.49
_exptl_absorpt_coefficient_mu 0.363
_exptl_absorpt_correction_T_max 0.9310
_exptl_absorpt_correction_T_min 0.8745
_exptl_absorpt_correction_type multi-scan
_exptl_absorpt_process_details '(SADABS; Bruker, 2007)'
_exptl_crystal_colour yellow
_exptl_crystal_density_diffrn 1.495
_exptl_crystal_density_method 'not measured'
_exptl_crystal_description block
_exptl_crystal_F_000 696
_exptl_crystal_size_max 0.38
_exptl_crystal_size_mid 0.28
_exptl_crystal_size_min 0.20
_refine_diff_density_max 0.269
_refine_diff_density_min -0.220
_refine_ls_extinction_method none
_refine_ls_goodness_of_fit_ref 0.884
_refine_ls_hydrogen_treatment mixed
_refine_ls_matrix_type full
_refine_ls_number_parameters 109
_refine_ls_number_reflns 1631
_refine_ls_number_restraints 0
_refine_ls_restrained_S_all 0.884
_refine_ls_R_factor_all 0.0388
_refine_ls_R_factor_gt 0.0332
_refine_ls_shift/su_max 0.000
_refine_ls_shift/su_mean 0.000
_refine_ls_structure_factor_coef Fsqd
_refine_ls_weighting_details 'calc w=1/[\s^2^(Fo^2^)+(0.1000P)^2^+0.4829P] where P=(Fo^2^+2Fc^2^)/3'
_refine_ls_weighting_scheme calc
_refine_ls_wR_factor_gt 0.1102
_refine_ls_wR_factor_ref 0.1183
_reflns_number_gt 1410
_reflns_number_total 1631
_reflns_threshold_expression I>2\s(I)
_cod_data_source_file lh5551.cif
_cod_data_source_block I
_cod_original_sg_symbol_H-M 'C 2/c'
_cod_database_code 2237517
_cod_database_fobs_code 2237517

loop_
_symmetry_equiv_pos_as_xyz
'x, y, z'
'-x, y, -z+1/2'
'x+1/2, y+1/2, z'
'-x+1/2, y+1/2, -z+1/2'
'-x, -y, -z'
'x, -y, z-1/2'
'-x+1/2, -y+1/2, -z'
'x+1/2, -y+1/2, z-1/2'

loop_
_atom_site_type_symbol
_atom_site_label
_atom_site_fract_x
_atom_site_fract_y
_atom_site_fract_z
_atom_site_U_iso_or_equiv
_atom_site_adp_type
_atom_site_calc_flag
_atom_site_refinement_flags
_atom_site_occupancy
_atom_site_symmetry_multiplicity
C C1 0.68093(16) 0.04971(13) -0.09101(16) 0.0468(4) Uani d . 1 1
H H1 0.6321 0.0231 -0.1689 0.056 Uiso calc R 1 1
C C2 0.79824(17) 0.02577(14) -0.05263(17) 0.0510(4) Uani d . 1 1
H H2 0.8291 -0.0174 -0.1041 0.061 Uiso calc R 1 1
C C3 0.87278(15) 0.06556(14) 0.06363(17) 0.0481(4) Uani d . 1 1
H H3 0.9535 0.0509 0.0887 0.058 Uiso calc R 1 1
C C4 0.82636(14) 0.12635(14) 0.14060(15) 0.0408(4) Uani d . 1 1
H H4 0.8763 0.1517 0.2186 0.049 Uiso calc R 1 1
C C5 0.70544(14) 0.15121(11) 0.10466(13) 0.0324(3) Uani d . 1 1
C C6 0.66133(13) 0.21467(12) 0.19414(13) 0.0340(3) Uani d . 1 1
C C7 0.53715(13) 0.24814(11) 0.15575(13) 0.0331(3) Uani d . 1 1
C C8 0.45826(13) 0.22113(13) 0.04278(13) 0.0364(4) Uani d . 1 1
H H8 0.3814 0.2467 0.0278 0.044 Uiso calc R 1 1
C C9 0.63250(13) 0.11413(12) -0.01442(13) 0.0345(3) Uani d . 1 1
C C10 0.5000 0.31787(18) 0.2500 0.0384(5) Uani d S 1 2
H H18 0.4303(16) 0.3692(14) 0.2050(18) 0.043(5) Uiso d . 1 1
O O1 0.72943(11) 0.23896(11) 0.29985(11) 0.0513(3) Uani d . 1 1
S S1 0.48288(3) 0.14521(3) -0.07650(3) 0.04148(19) Uani d . 1 1

loop_
_atom_site_aniso_label
_atom_site_aniso_U_11
_atom_site_aniso_U_22
_atom_site_aniso_U_33
_atom_site_aniso_U_12
_atom_site_aniso_U_13
_atom_site_aniso_U_23
C1 0.0538(12) 0.0488(8) 0.0385(8) -0.0005(7) 0.0159(7) -0.0020(6)
C2 0.0548(12) 0.0519(9) 0.0530(9) 0.0107(8) 0.0265(8) 0.0016(7)
C3 0.0365(10) 0.0540(9) 0.0568(10) 0.0096(7) 0.0190(8) 0.0131(8)
C4 0.0316(10) 0.0500(8) 0.0374(8) 0.0021(6) 0.0066(7) 0.0101(6)
C5 0.0314(9) 0.0372(7) 0.0278(7) -0.0021(5) 0.0083(6) 0.0080(5)
C6 0.0290(8) 0.0439(7) 0.0273(6) -0.0050(6) 0.0068(6) 0.0054(5)
C7 0.0316(9) 0.0382(7) 0.0299(6) -0.0017(6) 0.0103(6) 0.0062(5)
C8 0.0269(9) 0.0492(8) 0.0319(7) 0.0002(6) 0.0079(6) 0.0060(5)
C9 0.0340(9) 0.0386(7) 0.0297(7) -0.0019(6) 0.0089(6) 0.0054(5)
C10 0.0396(14) 0.0384(10) 0.0384(10) 0.000 0.0140(9) 0.000
O1 0.0351(7) 0.0820(8) 0.0311(6) -0.0044(5) 0.0027(5) -0.0081(5)
S1 0.0317(4) 0.0602(3) 0.0272(2) -0.00364(15) 0.00220(19) -0.00228(14)

loop_
_atom_type_symbol
_atom_type_description
_atom_type_scat_dispersion_real
_atom_type_scat_dispersion_imag
_atom_type_scat_source
C C 0.0033 0.0016 'International Tables Vol C Tables 4.2.6.8 and 6.1.1.4'
H H 0.0000 0.0000 'International Tables Vol C Tables 4.2.6.8 and 6.1.1.4'
O O 0.0106 0.0060 'International Tables Vol C Tables 4.2.6.8 and 6.1.1.4'
S S 0.1246 0.1234 'International Tables Vol C Tables 4.2.6.8 and 6.1.1.4'

loop_
_geom_angle_atom_site_label_1
_geom_angle_atom_site_label_2
_geom_angle_atom_site_label_3
_geom_angle_site_symmetry_1
_geom_angle_site_symmetry_3
_geom_angle
C2 C1 C9 . . 120.69(16)
C2 C1 H1 . . 119.7
C9 C1 H1 . . 119.7
C1 C2 C3 . . 120.35(16)
C1 C2 H2 . . 119.8
C3 C2 H2 . . 119.8
C4 C3 C2 . . 119.60(15)
C4 C3 H3 . . 120.2
C2 C3 H3 . . 120.2
C3 C4 C5 . . 121.49(15)
C3 C4 H4 . . 119.3
C5 C4 H4 . . 119.3
C4 C5 C9 . . 118.16(14)
C4 C5 C6 . . 118.40(13)
C9 C5 C6 . . 123.43(14)
O1 C6 C7 . . 120.75(14)
O1 C6 C5 . . 119.75(14)
C7 C6 C5 . . 119.50(12)
C8 C7 C6 . . 123.18(13)
C8 C7 C10 . . 120.42(12)
C6 C7 C10 . . 116.40(11)
C7 C8 S1 . . 127.52(12)
C7 C8 H8 . . 116.2
S1 C8 H8 . . 116.2
C5 C9 C1 . . 119.64(15)
C5 C9 S1 . . 123.71(12)
C1 C9 S1 . . 116.64(12)
C7 C10 C7 . 2_655 113.66(17)
C7 C10 H18 . . 111.2(10)
C7 C10 H18 2_655 . 106.9(10)
C8 S1 C9 . . 102.54(7)

loop_
_geom_bond_atom_site_label_1
_geom_bond_atom_site_label_2
_geom_bond_site_symmetry_2
_geom_bond_distance
C1 C2 . 1.356(3)
C1 C9 . 1.403(2)
C1 H1 . 0.9300
C2 C3 . 1.395(3)
C2 H2 . 0.9300
C3 C4 . 1.368(2)
C3 H3 . 0.9300
C4 C5 . 1.400(2)
C4 H4 . 0.9300
C5 C9 . 1.401(2)
C5 C6 . 1.476(2)
C6 O1 . 1.2291(18)
C6 C7 . 1.460(2)
C7 C8 . 1.344(2)
C7 C10 . 1.5120(18)
C8 S1 . 1.7082(15)
C8 H8 . 0.9300
C9 S1 . 1.7344(15)
C10 C7 2_655 1.5120(18)
C10 H18 . 1.022(18)

loop_
_geom_torsion_atom_site_label_1
_geom_torsion_atom_site_label_2
_geom_torsion_atom_site_label_3
_geom_torsion_atom_site_label_4
_geom_torsion_site_symmetry_4
_geom_torsion
C9 C1 C2 C3 . -0.4(3)
C1 C2 C3 C4 . 1.8(3)
C2 C3 C4 C5 . -0.9(2)
C3 C4 C5 C9 . -1.4(2)
C3 C4 C5 C6 . 178.43(13)
C4 C5 C6 O1 . -3.8(2)
C9 C5 C6 O1 . 175.94(13)
C4 C5 C6 C7 . 175.98(12)
C9 C5 C6 C7 . -4.2(2)
O1 C6 C7 C8 . -178.10(14)
C5 C6 C7 C8 . 2.1(2)
O1 C6 C7 C10 . 2.8(2)
C5 C6 C7 C10 . -177.05(12)
C6 C7 C8 S1 . 0.0(2)
C10 C7 C8 S1 . 179.14(11)
C4 C5 C9 C1 . 2.8(2)
C6 C5 C9 C1 . -176.99(12)
C4 C5 C9 S1 . -176.06(10)
C6 C5 C9 S1 . 4.2(2)
C2 C1 C9 C5 . -2.0(2)
C2 C1 C9 S1 . 176.96(13)
C8 C7 C10 C7 2_655 93.05(13)
C6 C7 C10 C7 2_655 -87.80(11)
C7 C8 S1 C9 . -0.25(16)
C5 C9 S1 C8 . -1.80(14)
C1 C9 S1 C8 . 179.31(11)
